data_1575709
loop_
_publ_author_name
'Maryunina, Kseniya'
'Yamaguchi, Koyo'
'Inoue, Katsuya'
'Samsonenko, Arkady'
'Veber, Sergey'
'Smirnova, Kristina'
'Bogomyakov, Artem'
'Letyagin, Gleb'
'Romanenko, Galina'
'Morozov, Vitaly'

_publ_section_title
;
 Magnetic superexchange switching by the transformation of a trigonal
 bipyramid into a square pyramid in a Cu(II)-nitroxide complex.
;
_journal_issue 40
_journal_name_full 'Dalton transactions (Cambridge, England : 2003)'
_journal_page_first 15176
_journal_page_last 15187
_journal_paper_doi 10.1039/d5dt01274k
_journal_volume 54
_journal_year 2025
_chemical_formula_sum 'C32 H20 Cu2 F24 N3 O9'
_chemical_formula_weight 1173.59
_space_group_crystal_system monoclinic
_space_group_IT_number 15
_space_group_name_Hall '-C 2yc'
_space_group_name_H-M_alt 'C 1 2/c 1'
_atom_sites_solution_hydrogens geom
_audit_creation_method SHELXL-2019/3
_audit_update_record
;
2025-04-01 deposited with the CCDC.	2025-09-10 downloaded from the CCDC.
;
_cell_angle_alpha 90
_cell_angle_beta 119.5830(10)
_cell_angle_gamma 90
_cell_formula_units_Z 4
_cell_length_a 19.6218(5)
_cell_length_b 16.8892(4)
_cell_length_c 15.4010(4)
_cell_measurement_reflns_used 7942
_cell_measurement_temperature 296(2)
_cell_measurement_theta_max 19.78
_cell_measurement_theta_min 2.39
_cell_volume 4438.5(2)
_computing_cell_refinement 'Bruker SAINT'
_computing_data_collection 'Bruker APEX2'
_computing_data_reduction 'Bruker SAINT'
_computing_molecular_graphics 'Bruker SHELXTL'
_computing_publication_material 'Bruker SHELXTL'
_computing_structure_refinement 'SHELXL-2019/2 (Sheldrick, 2019)'
_computing_structure_solution 'SHELXT 2018/2 (Sheldrick, 2018)'
_diffrn_ambient_temperature 296(2)
_diffrn_measured_fraction_theta_full 0.999
_diffrn_measured_fraction_theta_max 0.998
_diffrn_measurement_device_type 'Bruker APEX-II CCD'
_diffrn_measurement_method '\f and \w scans'
_diffrn_radiation_type MoK\a
_diffrn_radiation_wavelength 0.71073
_diffrn_reflns_av_R_equivalents 0.0764
_diffrn_reflns_av_unetI/netI 0.0666
_diffrn_reflns_Laue_measured_fraction_full 0.999
_diffrn_reflns_Laue_measured_fraction_max 0.998
_diffrn_reflns_limit_h_max 26
_diffrn_reflns_limit_h_min -26
_diffrn_reflns_limit_k_max 22
_diffrn_reflns_limit_k_min -22
_diffrn_reflns_limit_l_max 20
_diffrn_reflns_limit_l_min -20
_diffrn_reflns_number 41868
_diffrn_reflns_point_group_measured_fraction_full 0.999
_diffrn_reflns_point_group_measured_fraction_max 0.998
_diffrn_reflns_theta_full 25.242
_diffrn_reflns_theta_max 28.755
_diffrn_reflns_theta_min 1.843
_exptl_absorpt_coefficient_mu 1.111
_exptl_absorpt_correction_T_max 0.6025
_exptl_absorpt_correction_T_min 0.4633
_exptl_absorpt_correction_type multi-scan
_exptl_crystal_colour brown
_exptl_crystal_density_diffrn 1.756
_exptl_crystal_description block
_exptl_crystal_F_000 2316
_exptl_crystal_size_max 0.33
_exptl_crystal_size_mid 0.21
_exptl_crystal_size_min 0.06
_refine_diff_density_max 0.658
_refine_diff_density_min -0.614
_refine_diff_density_rms 0.070
_refine_ls_extinction_method none
_refine_ls_goodness_of_fit_ref 0.923
_refine_ls_hydrogen_treatment constr
_refine_ls_matrix_type full
_refine_ls_number_parameters 330
_refine_ls_number_reflns 5769
_refine_ls_number_restraints 2
_refine_ls_restrained_S_all 0.924
_refine_ls_R_factor_all 0.1315
_refine_ls_R_factor_gt 0.0622
_refine_ls_shift/su_max 0.000
_refine_ls_shift/su_mean 0.000
_refine_ls_structure_factor_coef Fsqd
_refine_ls_weighting_details 'w=1/[\s^2^(Fo^2^)+(0.1185P)^2^] where P=(Fo^2^+2Fc^2^)/3'
_refine_ls_weighting_scheme calc
_refine_ls_wR_factor_gt 0.1845
_refine_ls_wR_factor_ref 0.2126
_reflns_Friedel_coverage 0.000
_reflns_number_gt 2492
_reflns_number_total 5769
_reflns_threshold_expression 'I > 2\s(I)'
_cod_data_source_file d5dt01274k2.cif
_cod_data_source_block c2c296s
_cod_depositor_comments 'Adding full bibliography for 1575703--1575709.cif.'
_cod_original_sg_symbol_H-M 'C 2/c'
_cod_database_code 1575709
_shelx_shelxl_version_number 2019/3
_shelx_space_group_comment
; 
The symmetry employed for this shelxl refinement is uniquely defined 
by the following loop, which should always be used as a source of 
symmetry information in preference to the above space-group names. 
They are only intended as comments. 
;

loop_
_space_group_symop_operation_xyz
'x, y, z'
'-x, y, -z+1/2'
'x+1/2, y+1/2, z'
'-x+1/2, y+1/2, -z+1/2'
'-x, -y, -z'
'x, -y, z-1/2'
'-x+1/2, -y+1/2, -z'
'x+1/2, -y+1/2, z-1/2'

loop_
_atom_site_label
_atom_site_type_symbol
_atom_site_fract_x
_atom_site_fract_y
_atom_site_fract_z
_atom_site_U_iso_or_equiv
_atom_site_adp_type
_atom_site_occupancy
_atom_site_site_symmetry_order
_atom_site_calc_flag
_atom_site_refinement_flags_posn
_atom_site_refinement_flags_adp
_atom_site_refinement_flags_occupancy
_atom_site_disorder_assembly
_atom_site_disorder_group
Cu2 Cu 0.500000 0.59957(4) 0.250000 0.0641(3) Uani 1 2 d S T P . .
O3 O 0.50613(16) 0.67463(17) 0.3589(2) 0.0729(8) Uani 1 1 d . . . . .
C6 C 0.5555(4) 0.7421(5) 0.5108(5) 0.111(2) Uani 1 1 d . . . . .
F7 F 0.5356(4) 0.8133(3) 0.4751(4) 0.215(3) Uani 1 1 d . . . . .
F8 F 0.5034(3) 0.7158(4) 0.5280(3) 0.195(3) Uani 1 1 d . . . . .
F9 F 0.6183(2) 0.7511(3) 0.5970(3) 0.1433(15) Uani 1 1 d . . . . .
C7 C 0.5678(3) 0.6909(3) 0.4368(4) 0.0728(12) Uani 1 1 d . . . . .
C8 C 0.6433(2) 0.6695(3) 0.4624(3) 0.0717(12) Uani 1 1 d . . . . .
H8A H 0.684406 0.684493 0.524384 0.086 Uiso 1 1 calc R U . . .
C9 C 0.6595(2) 0.6268(2) 0.3989(3) 0.0619(10) Uani 1 1 d . . . . .
C10 C 0.7439(3) 0.6043(4) 0.4314(4) 0.0843(14) Uani 1 1 d . . . . .
F10 F 0.79455(16) 0.6259(2) 0.5219(2) 0.1285(13) Uani 1 1 d . . . . .
F11 F 0.75144(18) 0.5274(2) 0.4277(3) 0.1382(14) Uani 1 1 d . . . . .
F12 F 0.76549(18) 0.6339(3) 0.3707(3) 0.1563(17) Uani 1 1 d . . . . .
O4 O 0.61271(15) 0.60114(16) 0.3129(2) 0.0708(8) Uani 1 1 d . . . . .
O1R O 0.3648(8) 0.2012(9) 0.1512(18) 0.093(5) Uani 0.25 1 d D . P A 1
N2R N 0.4335(12) 0.1867(7) 0.1819(18) 0.067(4) Uani 0.5 1 d D . P A 1
O10R O 0.6118(9) 0.2091(9) 0.3699(17) 0.093(5) Uani 0.25 1 d D . P A 2
N9R N 0.5610(12) 0.1823(7) 0.2903(18) 0.067(4) Uani 0.5 1 d D . P A 2
C3R C 0.4566(3) 0.0995(3) 0.2150(4) 0.0879(15) Uani 1 1 d . . . . .
C4R C 0.4075(5) 0.0680(6) 0.2587(10) 0.236(6) Uani 1 1 d . . . . .
H4RA H 0.413838 0.011638 0.266547 0.354 Uiso 1 1 calc R U . . .
H4RB H 0.424381 0.092092 0.322581 0.354 Uiso 1 1 calc R U . . .
H4RC H 0.353379 0.080368 0.214619 0.354 Uiso 1 1 calc R U . . .
C5R C 0.4281(5) 0.0604(4) 0.1164(6) 0.200(5) Uani 1 1 d . . . . .
H5RA H 0.442152 0.005327 0.126363 0.301 Uiso 1 1 calc R U . . .
H5RB H 0.372137 0.065276 0.077686 0.301 Uiso 1 1 calc R U . . .
H5RC H 0.451632 0.085224 0.081590 0.301 Uiso 1 1 calc R U . . .
C11R C 0.500000 0.2274(4) 0.250000 0.0731(17) Uani 1 2 d S T P . .
C12R C 0.500000 0.3147(3) 0.250000 0.0597(14) Uani 1 2 d S T P A .
C13R C 0.4360(2) 0.3574(2) 0.2391(3) 0.0641(10) Uani 1 1 d . . . . .
H13A H 0.391644 0.331014 0.231029 0.077 Uiso 1 1 calc R U . A .
C14R C 0.4381(2) 0.4385(2) 0.2403(3) 0.0613(10) Uani 1 1 d . . . . .
H14A H 0.394986 0.466252 0.234185 0.074 Uiso 1 1 calc R U . . .
N15R N 0.500000 0.4789(3) 0.250000 0.0561(11) Uani 1 2 d S T P . .
Cu1 Cu 0.250000 0.250000 0.000000 0.1002(4) Uani 1 2 d S . P . .
O1 O 0.2039(2) 0.15440(17) 0.0152(3) 0.0896(10) Uani 1 1 d . . . . .
C1 C 0.1448(3) 0.0650(3) 0.0687(4) 0.0763(13) Uani 1 1 d . . . . .
F1 F 0.2000(3) 0.0118(2) 0.0998(5) 0.203(3) Uani 1 1 d . . . . .
F2 F 0.1136(4) 0.0530(2) 0.1204(4) 0.213(3) Uani 1 1 d . . . . .
F3 F 0.1009(3) 0.0384(2) -0.0170(3) 0.179(2) Uani 1 1 d . . . . .
C2 C 0.1756(2) 0.1461(2) 0.0716(3) 0.0614(10) Uani 1 1 d . . . . .
C3 C 0.1726(2) 0.2019(2) 0.1356(3) 0.0636(10) Uani 1 1 d . . . . .
H3A H 0.151758 0.187597 0.176095 0.076 Uiso 1 1 calc R U . . .
C4 C 0.1995(2) 0.2776(3) 0.1408(3) 0.0630(10) Uani 1 1 d . . . . .
C5 C 0.1923(3) 0.3373(3) 0.2081(4) 0.0855(14) Uani 1 1 d . . . . .
F4 F 0.1435(3) 0.3937(2) 0.1569(3) 0.1566(17) Uani 1 1 d . . . . .
F5 F 0.2573(2) 0.3717(3) 0.2669(3) 0.1537(16) Uani 1 1 d . . . . .
F6 F 0.1694(3) 0.3068(2) 0.2674(3) 0.1601(17) Uani 1 1 d . . . . .
O2 O 0.2311(2) 0.30639(17) 0.0943(3) 0.0925(11) Uani 1 1 d . . . . .

loop_
_atom_site_aniso_label
_atom_site_aniso_U_11
_atom_site_aniso_U_22
_atom_site_aniso_U_33
_atom_site_aniso_U_23
_atom_site_aniso_U_13
_atom_site_aniso_U_12
Cu2 0.0520(4) 0.0609(5) 0.0672(5) 0.000 0.0200(3) 0.000
O3 0.0644(17) 0.085(2) 0.0648(18) -0.0120(15) 0.0279(15) -0.0007(15)
C6 0.084(4) 0.158(7) 0.095(5) -0.043(4) 0.047(4) -0.012(4)
F7 0.313(7) 0.167(4) 0.169(4) -0.025(4) 0.123(5) 0.104(5)
F8 0.126(3) 0.355(8) 0.142(3) -0.132(4) 0.095(3) -0.091(4)
F9 0.117(2) 0.205(4) 0.105(3) -0.075(2) 0.053(2) -0.034(2)
C7 0.078(3) 0.076(3) 0.075(3) -0.009(2) 0.045(3) -0.013(2)
C8 0.063(3) 0.082(3) 0.059(3) -0.011(2) 0.020(2) -0.011(2)
C9 0.053(2) 0.054(2) 0.068(3) 0.003(2) 0.022(2) -0.0108(19)
C10 0.054(2) 0.097(4) 0.090(4) -0.001(3) 0.027(3) -0.013(3)
F10 0.0593(15) 0.186(4) 0.097(2) -0.032(2) 0.0053(15) 0.0023(19)
F11 0.0753(19) 0.128(3) 0.185(4) -0.020(3) 0.044(2) 0.0238(19)
F12 0.0704(19) 0.264(5) 0.134(3) 0.046(3) 0.050(2) -0.013(2)
O4 0.0532(15) 0.076(2) 0.0723(19) -0.0163(14) 0.0225(14) -0.0030(13)
O1R 0.033(8) 0.076(5) 0.144(11) 0.004(7) 0.024(6) 0.003(4)
N2R 0.078(3) 0.061(3) 0.050(12) -0.003(3) 0.022(6) 0.003(5)
O10R 0.033(8) 0.076(5) 0.144(11) 0.004(7) 0.024(6) 0.003(4)
N9R 0.078(3) 0.061(3) 0.050(12) -0.003(3) 0.022(6) 0.003(5)
C3R 0.098(3) 0.051(3) 0.102(4) -0.005(2) 0.040(3) -0.013(2)
C4R 0.163(8) 0.222(9) 0.364(16) 0.176(10) 0.162(10) 0.027(7)
C5R 0.205(9) 0.109(5) 0.168(8) -0.072(5) 0.001(6) 0.034(6)
C11R 0.087(4) 0.063(4) 0.073(4) 0.000 0.042(4) 0.000
C12R 0.061(3) 0.053(3) 0.066(4) 0.000 0.032(3) 0.000
C13R 0.066(2) 0.058(3) 0.072(3) 0.000(2) 0.037(2) -0.009(2)
C14R 0.055(2) 0.062(3) 0.071(3) 0.006(2) 0.035(2) 0.0039(19)
N15R 0.051(2) 0.062(3) 0.053(3) 0.000 0.023(2) 0.000
Cu1 0.1669(9) 0.0652(6) 0.1373(8) -0.0410(5) 0.1279(8) -0.0433(5)
O1 0.143(3) 0.0642(19) 0.117(3) -0.0313(17) 0.107(2) -0.0327(18)
C1 0.109(4) 0.061(3) 0.081(3) 0.001(3) 0.064(3) -0.005(3)
F1 0.174(4) 0.084(3) 0.330(7) 0.053(4) 0.108(4) 0.007(3)
F2 0.422(8) 0.099(3) 0.300(6) -0.073(3) 0.317(7) -0.112(4)
F3 0.275(5) 0.120(3) 0.101(3) -0.016(2) 0.061(3) -0.121(3)
C2 0.075(3) 0.055(2) 0.061(2) -0.0012(19) 0.039(2) -0.005(2)
C3 0.082(3) 0.060(3) 0.065(3) -0.006(2) 0.049(2) -0.001(2)
C4 0.070(2) 0.065(3) 0.065(3) -0.010(2) 0.041(2) 0.001(2)
C5 0.105(4) 0.075(3) 0.100(4) -0.029(3) 0.069(3) -0.010(3)
F4 0.209(4) 0.135(3) 0.127(3) -0.012(2) 0.084(3) 0.086(3)
F5 0.153(3) 0.162(3) 0.150(3) -0.100(3) 0.078(3) -0.049(3)
F6 0.288(5) 0.122(3) 0.180(4) -0.047(2) 0.200(4) -0.036(3)
O2 0.142(3) 0.067(2) 0.121(3) -0.0424(18) 0.105(2) -0.0386(19)

loop_
_atom_type_symbol
_atom_type_description
_atom_type_scat_dispersion_real
_atom_type_scat_dispersion_imag
_atom_type_scat_source
C C 0.0033 0.0016 'International Tables Vol C Tables 4.2.6.8 and 6.1.1.4'
H H 0.0000 0.0000 'International Tables Vol C Tables 4.2.6.8 and 6.1.1.4'
N N 0.0061 0.0033 'International Tables Vol C Tables 4.2.6.8 and 6.1.1.4'
O O 0.0106 0.0060 'International Tables Vol C Tables 4.2.6.8 and 6.1.1.4'
F F 0.0171 0.0103 'International Tables Vol C Tables 4.2.6.8 and 6.1.1.4'
Cu Cu 0.3201 1.2651 'International Tables Vol C Tables 4.2.6.8 and 6.1.1.4'

loop_
_geom_angle_atom_site_label_1
_geom_angle_atom_site_label_2
_geom_angle_atom_site_label_3
_geom_angle
_geom_angle_site_symmetry_1
_geom_angle_site_symmetry_3
_geom_angle_publ_flag
O4 Cu2 O4 178.43(17) . 2_655 ?
O4 Cu2 N15R 90.79(8) . . ?
O4 Cu2 N15R 90.79(8) 2_655 . ?
O4 Cu2 O3 89.49(11) . . ?
O4 Cu2 O3 89.54(12) 2_655 . ?
N15R Cu2 O3 128.02(9) . . ?
O4 Cu2 O3 89.54(12) . 2_655 ?
O4 Cu2 O3 89.49(11) 2_655 2_655 ?
N15R Cu2 O3 128.02(9) . 2_655 ?
O3 Cu2 O3 103.96(17) . 2_655 ?
C7 O3 Cu2 124.1(3) . . ?
F8 C6 F9 106.6(6) . . ?
F8 C6 F7 108.1(7) . . ?
F9 C6 F7 105.0(6) . . ?
F8 C6 C7 113.4(6) . . ?
F9 C6 C7 113.9(5) . . ?
F7 C6 C7 109.3(6) . . ?
O3 C7 C8 127.8(4) . . ?
O3 C7 C6 113.9(4) . . ?
C8 C7 C6 118.3(4) . . ?
C9 C8 C7 121.9(4) . . ?
O4 C9 C8 128.7(4) . . ?
O4 C9 C10 111.8(4) . . ?
C8 C9 C10 119.6(4) . . ?
F12 C10 F10 108.4(4) . . ?
F12 C10 F11 105.3(5) . . ?
F10 C10 F11 106.3(5) . . ?
F12 C10 C9 110.8(4) . . ?
F10 C10 C9 114.4(5) . . ?
F11 C10 C9 111.1(4) . . ?
C9 O4 Cu2 126.5(3) . . ?
N2R O1R Cu1 139.6(16) . . ?
O1R N2R C11R 130.1(18) . . ?
O1R N2R C3R 114.1(14) . . ?
C11R N2R C3R 102.0(12) . . ?
O10R N9R C11R 111.6(11) . . ?
C11R N9R C3R 114.1(14) . 2_655 ?
N9R C3R C5R 114.6(11) 2_655 . ?
C5R C3R C3R 117.0(6) . 2_655 ?
N9R C3R C4R 100.3(11) 2_655 . ?
C5R C3R C4R 107.2(7) . . ?
C3R C3R C4R 115.2(7) 2_655 . ?
C5R C3R N2R 100.6(10) . . ?
C3R C3R N2R 106.3(8) 2_655 . ?
C4R C3R N2R 109.4(10) . . ?
N9R C11R N9R 107.7(13) 2_655 . ?
N2R C11R N2R 120.6(11) 2_655 . ?
N9R C11R C12R 126.1(7) 2_655 . ?
N9R C11R C12R 126.2(7) . . ?
N2R C11R C12R 119.7(6) 2_655 . ?
N2R C11R C12R 119.7(6) . . ?
C13R C12R C13R 117.3(5) . 2_655 ?
C13R C12R C11R 121.4(3) . . ?
C13R C12R C11R 121.4(3) 2_655 . ?
C14R C13R C12R 120.0(4) . . ?
N15R C14R C13R 122.1(4) . . ?
C14R N15R C14R 118.5(5) . 2_655 ?
C14R N15R Cu2 120.7(2) . . ?
C14R N15R Cu2 120.7(2) 2_655 . ?
O2 Cu1 O2 180.0(2) 7 . ?
O2 Cu1 O1 87.36(12) 7 . ?
O2 Cu1 O1 92.64(12) . . ?
O2 Cu1 O1 92.64(12) 7 7 ?
O2 Cu1 O1 87.36(12) . 7 ?
O1 Cu1 O1 180.0 . 7 ?
O2 Cu1 O1R 97.0(5) 7 . ?
O2 Cu1 O1R 83.0(5) . . ?
O1 Cu1 O1R 82.4(3) . . ?
O1 Cu1 O1R 97.6(3) 7 . ?
O2 Cu1 O1R 83.0(5) 7 7 ?
O2 Cu1 O1R 97.0(5) . 7 ?
O1 Cu1 O1R 97.6(3) . 7 ?
O1 Cu1 O1R 82.4(3) 7 7 ?
O1R Cu1 O1R 180.0 . 7 ?
O2 Cu1 O10R 93.9(5) 7 8_455 ?
O2 Cu1 O10R 86.1(5) . 8_455 ?
O1 Cu1 O10R 86.7(3) . 8_455 ?
O1 Cu1 O10R 93.3(3) 7 8_455 ?
O1R Cu1 O10R 164.2(6) . 8_455 ?
O1R Cu1 O10R 15.8(6) 7 8_455 ?
O2 Cu1 O10R 86.1(5) 7 2_655 ?
O2 Cu1 O10R 93.9(5) . 2_655 ?
O1 Cu1 O10R 93.3(3) . 2_655 ?
O1 Cu1 O10R 86.7(3) 7 2_655 ?
O1R Cu1 O10R 15.8(6) . 2_655 ?
O1R Cu1 O10R 164.2(6) 7 2_655 ?
C2 O1 Cu1 125.3(3) . . ?
F2 C1 F3 108.6(5) . . ?
F2 C1 F1 103.7(5) . . ?
F3 C1 F1 98.9(5) . . ?
F2 C1 C2 117.0(4) . . ?
F3 C1 C2 114.8(4) . . ?
F1 C1 C2 111.8(4) . . ?
O1 C2 C3 127.5(4) . . ?
O1 C2 C1 113.3(4) . . ?
C3 C2 C1 119.1(4) . . ?
O1 C2 Cu1 33.64(18) . . ?
C3 C2 Cu1 93.9(2) . . ?
C1 C2 Cu1 147.0(3) . . ?
C4 C3 C2 121.6(4) . . ?
C4 C3 Cu1 60.8(2) . . ?
C2 C3 Cu1 60.8(2) . . ?
O2 C4 C3 127.9(4) . . ?
O2 C4 C5 112.1(4) . . ?
C3 C4 C5 120.1(4) . . ?
O2 C4 Cu1 33.70(17) . . ?
C3 C4 Cu1 94.2(2) . . ?
C5 C4 Cu1 145.8(3) . . ?
F5 C5 F4 105.9(5) . . ?
F5 C5 F6 104.5(5) . . ?
F4 C5 F6 107.9(5) . . ?
F5 C5 C4 113.1(4) . . ?
F4 C5 C4 111.3(5) . . ?
F6 C5 C4 113.6(4) . . ?
C4 O2 Cu1 125.1(3) . . ?

loop_
_geom_bond_atom_site_label_1
_geom_bond_atom_site_label_2
_geom_bond_distance
_geom_bond_site_symmetry_2
_geom_bond_publ_flag
Cu2 O4 1.927(3) . ?
Cu2 O4 1.927(3) 2_655 ?
Cu2 N15R 2.038(4) . ?
Cu2 O3 2.058(3) . ?
Cu2 O3 2.058(3) 2_655 ?
O3 C7 1.244(5) . ?
C6 F8 1.258(7) . ?
C6 F9 1.299(6) . ?
C6 F7 1.299(8) . ?
C6 C7 1.541(7) . ?
C7 C8 1.381(6) . ?
C8 C9 1.374(6) . ?
C9 O4 1.259(5) . ?
C9 C10 1.521(6) . ?
C10 F12 1.301(6) . ?
C10 F10 1.303(6) . ?
C10 F11 1.313(6) . ?
O1R N2R 1.213(17) . ?
O1R Cu1 2.45(2) . ?
N2R C11R 1.39(2) . ?
N2R C3R 1.551(12) . ?
O10R N9R 1.222(17) . ?
O10R Cu1 2.546(17) 2_655 ?
N9R C11R 1.29(2) . ?
N9R C3R 1.434(13) 2_655 ?
C3R C5R 1.489(9) . ?
C3R C3R 1.501(10) 2_655 ?
C3R C4R 1.517(9) . ?
C11R C12R 1.475(8) . ?
C12R C13R 1.384(5) . ?
C12R C13R 1.384(5) 2_655 ?
C13R C14R 1.370(5) . ?
C14R N15R 1.337(4) . ?
Cu1 O2 1.920(3) 7 ?
Cu1 O2 1.920(3) . ?
Cu1 O1 1.921(3) . ?
Cu1 O1 1.921(3) 7 ?
O1 C2 1.247(4) . ?
C1 F2 1.236(5) . ?
C1 F3 1.251(5) . ?
C1 F1 1.302(6) . ?
C1 C2 1.490(6) . ?
C2 C3 1.386(5) . ?
C3 C4 1.371(6) . ?
C4 O2 1.253(5) . ?
C4 C5 1.502(6) . ?
C5 F5 1.281(6) . ?
C5 F4 1.303(6) . ?
C5 F6 1.306(6) . ?
